data_8101706
loop_
_publ_author_name
'H. Dhaouadi'
'H. Marouani'
'M. Rzaigui'

_publ_section_title
;
Crystal structure of 4-chlorobenzylammonium dihydrogenmonophosphate, 
(ClC~7~H~6~NH~3~)~H2~PO~4~
;
_journal_issue 2
_journal_name_full 'Zeitschrift f\"ur Kristallographie - New Crystal Structures'
_journal_page_first 135
_journal_page_last 136
_journal_volume 220
_journal_year 2005
_chemical_formula_moiety 'C7 H11 Cl N O4 P'
_chemical_formula_sum 'C7 H11 Cl N O4 P'
_chemical_formula_weight 239.60
_space_group_IT_number 60
_symmetry_cell_setting orthorhombic
_symmetry_Int_Tables_number 60
_symmetry_space_group_name_Hall '-P 2n 2ab'
_symmetry_space_group_name_H-M 'P b c n'
_cell_angle_alpha 90
_cell_angle_beta 90
_cell_angle_gamma 90
_cell_formula_units_Z 8
_cell_length_a 7.246(2)
_cell_length_b 9.134(2)
_cell_length_c 30.518(3)
_cell_measurement_reflns_used 25
_cell_measurement_temperature 296
_cell_measurement_theta_max 9.86
_cell_measurement_theta_min 8.47
_cell_volume 2019.8(7)
_computing_cell_refinement MACH3_(Enraf-Nonius,_1977)
_computing_data_collection MACH3_(Enraf-Nonius,_1977)
_computing_data_reduction 'teXsan for Windows [2]'
_computing_publication_material 'teXsan for Windows [2]'
_computing_structure_refinement 'teXsan for Windows [2]'
_computing_structure_solution
;
SIR92 [3]
;
_diffrn_ambient_temperature 296
_diffrn_measurement_device 'Enraf-Nonius CAD4'
_diffrn_measurement_method \w-2\q
_diffrn_orient_matrix_UB_11 -0.10278
_diffrn_orient_matrix_UB_12 -0.00523
_diffrn_orient_matrix_UB_13 0.02180
_diffrn_orient_matrix_UB_21 -0.09209
_diffrn_orient_matrix_UB_22 0.00539
_diffrn_orient_matrix_UB_23 -0.02435
_diffrn_orient_matrix_UB_31 0.00032
_diffrn_orient_matrix_UB_32 -0.10922
_diffrn_orient_matrix_UB_33 -0.00227
_diffrn_radiation_detector 'scintillation counter'
_diffrn_radiation_monochromator graphite
_diffrn_radiation_source 'X-ray tube'
_diffrn_radiation_type 'Ag K\a'
_diffrn_radiation_wavelength 0.5608
_diffrn_reflns_av_R_equivalents 0.00000
_diffrn_reflns_av_sigmaI/netI 0.099
_diffrn_reflns_limit_h_max 10
_diffrn_reflns_limit_h_min 0
_diffrn_reflns_limit_k_max 13
_diffrn_reflns_limit_k_min 0
_diffrn_reflns_limit_l_max 45
_diffrn_reflns_limit_l_min 0
_diffrn_reflns_number 4118
_diffrn_reflns_reduction_process 'Lp corrections applied'
_diffrn_reflns_theta_max 24.96
_diffrn_reflns_theta_min 2.05
_diffrn_standards_decay_% 1.74
_diffrn_standards_interval_count 400
_diffrn_standards_number 2
_exptl_absorpt_coefficient_mu 0.273
_exptl_absorpt_correction_T_max 1.000
_exptl_absorpt_correction_T_min 0.625
_exptl_absorpt_correction_type 'DIFABS by Walker & Stuart, 1983'
_exptl_crystal_colour colorless
_exptl_crystal_density_diffrn 1.576
_exptl_crystal_density_meas ?
_exptl_crystal_description prism
_exptl_crystal_F_000 992.00
_exptl_crystal_size_max 1.10
_exptl_crystal_size_mid 0.30
_exptl_crystal_size_min 0.15
_refine_diff_density_max 0.41
_refine_diff_density_min -0.55
_refine_ls_extinction_method none
_refine_ls_goodness_of_fit_all 1.960
_refine_ls_goodness_of_fit_ref 1.960
_refine_ls_hydrogen_treatment refall
_refine_ls_matrix_type full
_refine_ls_number_constraints 0
_refine_ls_number_parameters 171
_refine_ls_number_reflns 1660
_refine_ls_number_restraints 0
_refine_ls_R_factor_all 0.0586
_refine_ls_R_factor_gt 0.0590
_refine_ls_shift/su_max 0.0700
_refine_ls_shift/su_mean 0.0103
_refine_ls_structure_factor_coef F
_refine_ls_weighting_details 'w = 1/[\s^2^(Fo) + 0.00063|Fo|^2^]'
_refine_ls_weighting_scheme sigma
_refine_ls_wR_factor_all 0.0780
_refine_ls_wR_factor_ref 0.0780
_reflns_number_gt 1660
_reflns_number_total 4118
_reflns_threshold_expression I>3.00\s(I)
_cod_data_source_file 1267-1440.cff
_cod_data_source_block 4-ClBA
_cod_depositor_comments
;
 Changing the values of the '_atom_site_label' and related data items
 (e. g. '_atom_site_aniso_label') to match each other in order to relate
 data from different loops.

 Antanas Vaitkus,
 2017-03-03

The following automatic conversions were performed:
'_atom_site_refinement_flags' value 'd' changed to 'D' according to
'/home/saulius/struct/CIF-dictionaries/cif_core.dic' dictionary named
'cif_core.dic' version 2.4.1 from 2010-06-29 (25 times).

Automatic conversion script
Id: cif_fix_enum 1555 2011-01-17 13:19:09Z saulius 

The following automatic conversions were performed:

'_exptl_crystal_density_meas' value 'not measured' was changed to '?'
- the value is perceived as not measured.

Automatic conversion script
Id: cif_fix_values 3008 2015-01-20 13:52:24Z robertas 

The following automatic conversions were performed:
data name '_geom_bond_atom_site_label_D' replaced with
'_geom_hbond_atom_site_label_D' as specified in the replacement file
'/home/antanas/src/cod-tools/trunk/data/replacement-values/replacement_tags.lst'.

data
name '_geom_bond_atom_site_label_H' replaced with
'_geom_hbond_atom_site_label_H' as specified in the replacement file
'/home/antanas/src/cod-tools/trunk/data/replacement-values/replacement_tags.lst'.

data
name '_geom_contact_atom_site_label_a' replaced with
'_geom_hbond_atom_site_label_A' as specified in the replacement file
'/home/antanas/src/cod-tools/trunk/data/replacement-values/replacement_tags.lst'.

data
name '_geom_bond_distance_DH' replaced with '_geom_hbond_distance_DH'
as specified in the replacement file
'/home/antanas/src/cod-tools/trunk/data/replacement-values/replacement_tags.lst'.

data
name '_geom_contact_distance_HA' replaced with
'_geom_hbond_distance_HA' as specified in the replacement file
'/home/antanas/src/cod-tools/trunk/data/replacement-values/replacement_tags.lst'.

data
name '_geom_contact_distance_DA' replaced with
'_geom_hbond_distance_DA' as specified in the replacement file
'/home/antanas/src/cod-tools/trunk/data/replacement-values/replacement_tags.lst'.

data
name '_geom_angle_DHA' replaced with '_geom_hbond_angle_DHA' as
specified in the replacement file
'/home/antanas/src/cod-tools/trunk/data/replacement-values/replacement_tags.lst'.

data
name '_geom_contact_site_symmetry_A' replaced with
'_geom_hbond_site_symmetry_A' as specified in the replacement file
'/home/antanas/src/cod-tools/trunk/data/replacement-values/replacement_tags.lst'.

Automatic conversion script
Id: cif_correct_tags 5005 2017-03-03 11:38:54Z antanas 
;
_cod_original_cell_volume 2019.9(6)
_cod_original_sg_symbol_H-M Pbcn
_cod_original_formula_sum 'C7 H11 Cl N O4 P '
_cod_database_code 8101706

loop_
_symmetry_equiv_pos_as_xyz
'   +x,   +y,   +z'
1/2-x,1/2-y,1/2+z
'1/2+x,1/2-y,   -z'
'   -x,   +y,1/2-z'
'   -x,   -y,   -z'
1/2+x,1/2+y,1/2-z
'1/2-x,1/2+y,   +z'
'   +x,   -y,1/2+z'

loop_
_atom_site_label
_atom_site_type_symbol
_atom_site_fract_x
_atom_site_fract_y
_atom_site_fract_z
_atom_site_U_iso_or_equiv
_atom_site_adp_type
_atom_site_occupancy
_atom_site_symmetry_multiplicity
_atom_site_Wyckoff_symbol
_atom_site_refinement_flags
_atom_site_calc_flag
_atom_site_calc_attached_atom
Cl Cl 0.74073(12) -0.19752(9) 0.49723(2) 0.0565(2) Uani 1 8 d D . .
P P 0.24719(10) -0.08553(7) 0.70243(2) 0.02870(12) Uani 1 8 d D . .
O1 O 0.1708(3) -0.1505(2) 0.74542(6) 0.0374(5) Uani 1 8 d D . .
O2 O 0.2289(3) -0.2008(2) 0.66556(6) 0.0385(5) Uani 1 8 d D . .
O3 O 0.4538(2) -0.0573(2) 0.71036(6) 0.0377(5) Uani 1 8 d D . .
O4 O 0.1425(3) 0.04605(19) 0.68840(6) 0.0373(5) Uani 1 8 d D . .
N N 0.7726(3) 0.1337(3) 0.69312(7) 0.0328(5) Uani 1 8 d D . .
C1 C 0.7455(5) 0.2126(3) 0.65059(9) 0.0388(6) Uani 1 8 d D . .
C2 C 0.7453(4) 0.1083(3) 0.61265(8) 0.0351(6) Uani 1 8 d D . .
C3 C 0.5793(4) 0.0571(3) 0.59575(10) 0.0439(8) Uani 1 8 d D . .
C4 C 0.5781(4) -0.0381(3) 0.56014(10) 0.0463(9) Uani 1 8 d D . .
C5 C 0.7426(4) -0.0824(3) 0.54264(8) 0.0398(6) Uani 1 8 d D . .
C6 C 0.9082(4) -0.0349(4) 0.55883(9) 0.0450(8) Uani 1 8 d D . .
C7 C 0.9080(4) 0.0603(4) 0.59388(10) 0.0443(9) Uani 1 8 d D . .
H1 H 0.073(5) -0.097(4) 0.7484(14) 0.095(15) Uiso 1 8 d D . .
H2 H 0.263(4) -0.291(4) 0.6676(11) 0.074(12) Uiso 1 8 d D . .
H3 H 0.748(3) 0.203(3) 0.7180(8) 0.032(7) Uiso 1 8 d D . .
H4 H 0.677(4) 0.063(3) 0.6966(7) 0.029(7) Uiso 1 8 d D . .
H5 H 0.869(5) 0.086(3) 0.6972(9) 0.049(9) Uiso 1 8 d D . .
H6 H 0.623(5) 0.269(4) 0.6553(9) 0.061(10) Uiso 1 8 d D . .
H7 H 0.838(5) 0.267(4) 0.6498(10) 0.068(11) Uiso 1 8 d D . .
H8 H 0.465(4) 0.096(3) 0.6092(9) 0.038(8) Uiso 1 8 d D . .
H9 H 0.459(4) -0.073(3) 0.5472(9) 0.040(8) Uiso 1 8 d D . .
H10 H 1.035(5) -0.056(4) 0.5474(11) 0.070(10) Uiso 1 8 d D . .
H11 H 1.017(4) 0.093(3) 0.6007(8) 0.038(8) Uiso 1 8 d D . .

loop_
_atom_site_aniso_label
_atom_site_aniso_U_11
_atom_site_aniso_U_22
_atom_site_aniso_U_33
_atom_site_aniso_U_12
_atom_site_aniso_U_13
_atom_site_aniso_U_23
Cl 0.0619(5) 0.0570(4) 0.0507(4) -0.0010(5) -0.0039(5) -0.0172(3)
P 0.0270(2) 0.0274(2) 0.0317(3) 0.0015(3) -0.0066(3) 0.0000(2)
O1 0.0339(9) 0.0415(9) 0.0370(9) 0.0053(9) 0.0007(9) 0.0074(9)
O2 0.0477(12) 0.0316(9) 0.0363(9) 0.0041(9) -0.0106(9) -0.0022(7)
O3 0.0251(8) 0.0522(11) 0.0358(9) -0.0053(8) -0.0030(8) 0.0046(9)
O4 0.0362(10) 0.0261(8) 0.0496(10) 0.0037(8) -0.0059(9) 0.0050(8)
N 0.0322(12) 0.0355(10) 0.0308(10) 0.0002(10) -0.0008(9) -0.0029(8)
C1 0.0449(14) 0.0340(11) 0.0376(12) -0.0012(16) -0.0039(15) 0.0019(10)
C2 0.0380(12) 0.0354(12) 0.0318(11) -0.0022(13) -0.0006(15) 0.0052(9)
C3 0.0389(16) 0.0492(17) 0.0436(17) 0.0038(14) 0.0020(13) -0.0069(14)
C4 0.0372(16) 0.0479(17) 0.0537(18) -0.0028(14) -0.0048(15) -0.0020(16)
C5 0.0475(14) 0.0393(13) 0.0326(11) -0.0026(15) -0.0061(15) 0.0013(10)
C6 0.0437(17) 0.0553(18) 0.0360(15) 0.0020(15) 0.0051(14) -0.0109(14)
C7 0.0380(16) 0.0553(19) 0.0397(16) -0.0037(15) -0.0012(13) -0.0027(15)

loop_
_atom_type_symbol
_atom_type_oxidation_number
_atom_type_number_in_cell
_atom_type_scat_dispersion_real
_atom_type_scat_dispersion_imag
_atom_type_scat_source
C 0 56 0.000 0.000
;International Tables for Crystallography
(1992, Vol. C, Table 6.1.1.2)
;
H 0 88 0.000 0.000
;International Tables for Crystallography
(1992, Vol. C, Table 6.1.1.2)
;
N 0 8 0.000 0.000
;International Tables for Crystallography
(1992, Vol. C, Table 6.1.1.2)
;
O 0 32 0.000 0.000
;International Tables for Crystallography
(1992, Vol. C, Table 6.1.1.2)
;
P 0 8 0.000 0.000
;International Tables for Crystallography
(1992, Vol. C, Table 6.1.1.2)
;
Cl 0 8 0.000 0.000
;International Tables for Crystallography
(1992, Vol. C, Tables 4.2.6.8 and 6.1.1.1)
;

loop_
_geom_angle_atom_site_label_1
_geom_angle_atom_site_label_2
_geom_angle_atom_site_label_3
_geom_angle
_geom_angle_site_symmetry_1
_geom_angle_site_symmetry_2
_geom_angle_site_symmetry_3
_geom_angle_publ_flag
O1 P O2 109.0(5) . . . yes
O1 P O3 106.2(9) . . . yes
O1 P O4 111.9(8) . . . yes
O2 P O3 108.2(10) . . . yes
O2 P O4 107.3(6) . . . yes
O3 P O4 114.0(7) . . . yes
P O1 H1 99.6(39) . . . yes
P O2 H2 124.9(33) . . . yes
C1 N H3 109.0(21) . . . yes
C1 N H4 109.1(22) . . . yes
C1 N H5 119.6(29) . . . yes
N C1 C2 111.3(4) . . . yes
C1 C2 C7 121.4(9) . . . yes
C3 C2 C7 118.5(6) . . . yes
C2 C3 C4 120.3(9) . . . yes
C4 C3 H8 122.6(23) . . . yes
C3 C4 C5 119.0(9) . . . yes
C5 C4 H9 120.0(23) . . . yes
Cl C5 C4 118.9(9) . . . yes
C4 C5 C6 122.0(5) . . . yes
C5 C6 H10 128.3(29) . . . yes
C7 C6 H10 113.0(30) . . . yes
C5 C6 C7 118.6(9) . . . yes
C2 C7 C6 121.5(9) . . . yes
C2 C7 H11 124.4(25) . . . yes
C6 C7 H11 113.7(26) . . . yes

loop_
_geom_bond_atom_site_label_1
_geom_bond_atom_site_label_2
_geom_bond_distance
_geom_bond_site_symmetry_1
_geom_bond_site_symmetry_2
_geom_bond_publ_flag
Cl C5 1.740(15) . . yes
P O1 1.543(13) . . yes
P O2 1.547(14) . . yes
P O3 1.538(7) . . yes
P O4 1.485(13) . . yes
O1 H1 0.87(5) . . yes
O2 H2 0.86(5) . . yes
N C1 1.498(12) . . yes
N H3 1.01(4) . . yes
N H4 0.95(4) . . yes
N H5 0.83(4) . . yes
C1 C2 1.500(14) . . yes
C2 C3 1.390(12) . . yes
C2 C7 1.382(13) . . yes
C3 C4 1.392(13) . . yes
C3 H8 0.99(4) . . yes
C4 C5 1.367(12) . . yes
C4 H9 1.00(4) . . yes
C5 C6 1.368(12) . . yes
C6 C7 1.379(13) . . yes
C6 H10 1.00(5) . . yes
C7 H11 0.87(4) . . yes

loop_
_geom_hbond_atom_site_label_D
_geom_hbond_atom_site_label_H
_geom_hbond_atom_site_label_A
_geom_hbond_distance_DH
_geom_hbond_distance_HA
_geom_hbond_distance_DA
_geom_hbond_angle_DHA
_geom_hbond_site_symmetry_A
O1 H1 O1 0.87(5) 1.84(5) 2.492(7) 130.6(44) 4_556
O2 H2 O4 0.86(5) 1.76(6) 2.589(19) 161.4(48) 7_545
N H3 O1 1.01(4) 1.83(4) 2.82(3) 167.6(31) 6_556
N H4 O3 0.95(4) 2.00(4) 2.94(3) 169.7(31) .
N H5 O4 0.83(4) 2.04(5) 2.801(14) 152.8(38) 1_655

loop_
_cod_related_entry_id
_cod_related_entry_database
_cod_related_entry_code
1 ChemSpider 30653873
